data_4348987
loop_
_publ_author_name
'Hohloch, Stephan'
'Suntrup, Lisa'
'Sarkar, Biprajit'

_publ_section_title
;
 Exploring potential cooperative effects in dicopper(i)-di-mesoionic
 carbene complexes: applications in click catalysis
;
_journal_issue 1
_journal_name_full 'Inorganic Chemistry Frontiers'
_journal_page_first 67
_journal_paper_doi 10.1039/C5QI00163C
_journal_volume 3
_journal_year 2016
_chemical_formula_sum 'C24 H30 B2 F8 N6'
_chemical_formula_weight 576.16
_space_group_IT_number 14
_space_group_name_Hall '-P 2ybc'
_space_group_name_H-M_alt 'P 1 21/c 1'
_symmetry_cell_setting monoclinic
_symmetry_space_group_name_H-M 'P 1 21/c 1'
_atom_sites_solution_hydrogens geom
_atom_sites_solution_primary direct
_atom_sites_solution_secondary difmap
_audit_creation_method SHELXL-97
_audit_update_record
;
2013-08-07 deposited with the CCDC.
2015-12-02 downloaded from the CCDC.
;
_cell_angle_alpha 90.00
_cell_angle_beta 91.646(7)
_cell_angle_gamma 90.00
_cell_formula_units_Z 2
_cell_length_a 12.995(4)
_cell_length_b 8.874(3)
_cell_length_c 11.389(3)
_cell_measurement_reflns_used 1633
_cell_measurement_temperature 100(2)
_cell_measurement_theta_max 25.06
_cell_measurement_theta_min 1.57
_cell_volume 1312.8(7)
_computing_structure_refinement 'SHELXL-97 (Sheldrick, 2008)'
_diffrn_ambient_temperature 100(2)
_diffrn_measured_fraction_theta_full 0.988
_diffrn_measured_fraction_theta_max 0.988
_diffrn_measurement_device_type 'Bruker Smart AXS'
_diffrn_measurement_method 'omega scans'
_diffrn_radiation_monochromator graphite
_diffrn_radiation_source 'fine-focus sealed tube'
_diffrn_radiation_type MoK\a
_diffrn_radiation_wavelength 0.71073
_diffrn_reflns_av_R_equivalents 0.0462
_diffrn_reflns_av_sigmaI/netI 0.0405
_diffrn_reflns_limit_h_max 15
_diffrn_reflns_limit_h_min -14
_diffrn_reflns_limit_k_max 10
_diffrn_reflns_limit_k_min -10
_diffrn_reflns_limit_l_max 12
_diffrn_reflns_limit_l_min -13
_diffrn_reflns_number 9409
_diffrn_reflns_theta_full 25.06
_diffrn_reflns_theta_max 25.06
_diffrn_reflns_theta_min 1.57
_exptl_absorpt_coefficient_mu 0.128
_exptl_absorpt_correction_T_max 0.745
_exptl_absorpt_correction_T_min 0.672
_exptl_absorpt_correction_type multi-scan
_exptl_absorpt_process_details 'Blessing, 1995'
_exptl_crystal_colour colourless
_exptl_crystal_density_diffrn 1.458
_exptl_crystal_density_method 'not measured'
_exptl_crystal_description plate
_exptl_crystal_F_000 596
_exptl_crystal_size_max 0.20
_exptl_crystal_size_mid 0.19
_exptl_crystal_size_min 0.04
_refine_diff_density_max 0.733
_refine_diff_density_min -0.426
_refine_diff_density_rms 0.105
_refine_ls_extinction_method none
_refine_ls_goodness_of_fit_ref 1.071
_refine_ls_hydrogen_treatment constr
_refine_ls_matrix_type full
_refine_ls_number_parameters 182
_refine_ls_number_reflns 2301
_refine_ls_number_restraints 0
_refine_ls_restrained_S_all 1.071
_refine_ls_R_factor_all 0.0855
_refine_ls_R_factor_gt 0.0556
_refine_ls_shift/su_max 0.000
_refine_ls_shift/su_mean 0.000
_refine_ls_structure_factor_coef Fsqd
_refine_ls_weighting_details 'calc w=1/[\s^2^(Fo^2^)+(0.1101P)^2^+1.0674P] where P=(Fo^2^+2Fc^2^)/3'
_refine_ls_weighting_scheme calc
_refine_ls_wR_factor_gt 0.1608
_refine_ls_wR_factor_ref 0.1892
_reflns_number_gt 1633
_reflns_number_total 2301
_reflns_threshold_expression >2\s(I)
_cod_data_source_file c5qi00163c2.cif
_cod_data_source_block sar282mm
_cod_original_cell_volume 1312.8(6)
_cod_original_sg_symbol_H-M P2(1)/c
_cod_database_code 4348987

loop_
_symmetry_equiv_pos_as_xyz
'x, y, z'
'-x, y+1/2, -z+1/2'
'-x, -y, -z'
'x, -y-1/2, z-1/2'

loop_
_atom_site_label
_atom_site_type_symbol
_atom_site_fract_x
_atom_site_fract_y
_atom_site_fract_z
_atom_site_U_iso_or_equiv
_atom_site_adp_type
_atom_site_occupancy
_atom_site_symmetry_multiplicity
_atom_site_calc_flag
_atom_site_refinement_flags
F2 F 0.16888(14) 0.9137(2) 0.13421(16) 0.0216(5) Uani 1 1 d .
F1 F 0.15018(16) 0.7913(2) 0.30727(17) 0.0299(6) Uani 1 1 d .
F3 F 0.16474(16) 1.0466(2) 0.30568(17) 0.0282(5) Uani 1 1 d .
F4 F 0.02008(15) 0.9336(3) 0.23260(18) 0.0314(6) Uani 1 1 d .
N5 N 0.20246(19) 0.4891(3) 0.1089(2) 0.0159(6) Uani 1 1 d .
N1 N 0.08727(19) 0.3445(3) 0.0469(2) 0.0144(6) Uani 1 1 d .
N3 N 0.1799(2) 0.3445(3) 0.0960(2) 0.0173(6) Uani 1 1 d .
C5 C 0.3014(2) 0.5277(4) 0.1636(3) 0.0172(7) Uani 1 1 d .
C1 C 0.1267(2) 0.5796(4) 0.0690(3) 0.0163(7) Uani 1 1 d .
H1 H 0.1261 0.6844 0.0695 0.020 Uiso 1 1 calc R
C29 C 0.0388(2) 0.1987(4) 0.0237(3) 0.0200(8) Uani 1 1 d .
H29A H 0.0845 0.1196 0.0495 0.030 Uiso 1 1 calc R
H29C H 0.0243 0.1885 -0.0590 0.030 Uiso 1 1 calc R
H29B H -0.0242 0.1922 0.0654 0.030 Uiso 1 1 calc R
C11 C 0.3519(3) 0.6383(5) -0.0313(3) 0.0286(9) Uani 1 1 d .
H11C H 0.2823 0.6111 -0.0525 0.043 Uiso 1 1 calc R
H11A H 0.3983 0.5857 -0.0810 0.043 Uiso 1 1 calc R
H11B H 0.3607 0.7449 -0.0409 0.043 Uiso 1 1 calc R
C10 C 0.3183(2) 0.4906(4) 0.2802(3) 0.0177(7) Uani 1 1 d .
C3 C 0.0503(2) 0.4861(4) 0.0273(3) 0.0140(7) Uani 1 1 d .
C8 C 0.4925(3) 0.5852(4) 0.2625(3) 0.0218(8) Uani 1 1 d .
C7 C 0.4698(3) 0.6244(4) 0.1470(3) 0.0237(8) Uani 1 1 d .
H7 H 0.5202 0.6711 0.1035 0.028 Uiso 1 1 calc R
C9 C 0.4154(2) 0.5195(4) 0.3274(3) 0.0198(8) Uani 1 1 d .
H8 H 0.4297 0.4941 0.4054 0.024 Uiso 1 1 calc R
C6 C 0.3743(2) 0.5963(4) 0.0941(3) 0.0207(8) Uani 1 1 d .
C13 C 0.2358(3) 0.4238(4) 0.3537(3) 0.0236(8) Uani 1 1 d .
H13A H 0.2628 0.4063 0.4319 0.035 Uiso 1 1 calc R
H13B H 0.2132 0.3300 0.3197 0.035 Uiso 1 1 calc R
H13C H 0.1788 0.4922 0.3565 0.035 Uiso 1 1 calc R
C12 C 0.5973(3) 0.6130(5) 0.3177(3) 0.0302(9) Uani 1 1 d .
H12C H 0.5983 0.5791 0.3977 0.045 Uiso 1 1 calc R
H12A H 0.6123 0.7189 0.3155 0.045 Uiso 1 1 calc R
H12B H 0.6481 0.5589 0.2749 0.045 Uiso 1 1 calc R
B1 B 0.1263(3) 0.9217(4) 0.2463(3) 0.0200(8) Uani 1 1 d .

loop_
_atom_site_aniso_label
_atom_site_aniso_U_11
_atom_site_aniso_U_22
_atom_site_aniso_U_33
_atom_site_aniso_U_23
_atom_site_aniso_U_13
_atom_site_aniso_U_12
F2 0.0234(10) 0.0230(10) 0.0185(10) 0.0001(8) 0.0027(8) -0.0004(8)
F1 0.0396(13) 0.0235(11) 0.0263(12) 0.0069(9) -0.0039(9) -0.0045(9)
F3 0.0359(12) 0.0248(11) 0.0239(11) -0.0061(9) 0.0025(9) -0.0072(9)
F4 0.0204(11) 0.0495(14) 0.0244(12) -0.0050(10) 0.0000(9) -0.0006(9)
N5 0.0141(14) 0.0160(14) 0.0173(15) 0.0000(11) -0.0017(11) -0.0009(11)
N1 0.0142(14) 0.0167(14) 0.0122(14) 0.0010(11) -0.0033(11) 0.0014(11)
N3 0.0154(14) 0.0179(14) 0.0182(15) 0.0011(11) -0.0029(11) 0.0006(11)
C5 0.0119(16) 0.0164(16) 0.0229(19) -0.0012(13) -0.0038(13) 0.0007(13)
C1 0.0159(16) 0.0164(16) 0.0165(17) 0.0028(13) -0.0007(13) 0.0038(13)
C29 0.0204(17) 0.0146(16) 0.0249(19) 0.0010(14) -0.0011(14) -0.0022(13)
C11 0.0208(18) 0.039(2) 0.026(2) 0.0100(17) 0.0004(15) -0.0044(16)
C10 0.0154(16) 0.0170(16) 0.0207(18) -0.0012(14) -0.0014(13) 0.0014(13)
C3 0.0139(15) 0.0157(16) 0.0125(16) 0.0007(13) 0.0009(12) 0.0013(12)
C8 0.0176(17) 0.0213(17) 0.026(2) -0.0031(15) -0.0023(14) 0.0000(14)
C7 0.0183(18) 0.0261(18) 0.026(2) 0.0048(15) -0.0013(15) -0.0036(14)
C9 0.0196(18) 0.0212(17) 0.0183(18) -0.0017(14) -0.0048(14) -0.0004(14)
C6 0.0172(17) 0.0204(17) 0.0246(19) 0.0009(14) -0.0002(14) 0.0000(13)
C13 0.0188(18) 0.032(2) 0.0199(19) 0.0000(15) -0.0012(14) -0.0027(14)
C12 0.0208(19) 0.040(2) 0.029(2) 0.0019(17) -0.0038(15) -0.0067(17)
B1 0.0198(19) 0.024(2) 0.016(2) -0.0021(16) -0.0009(15) -0.0032(16)

loop_
_atom_type_symbol
_atom_type_description
_atom_type_scat_dispersion_real
_atom_type_scat_dispersion_imag
_atom_type_scat_source
C C 0.0033 0.0016 'International Tables Vol C Tables 4.2.6.8 and 6.1.1.4'
H H 0.0000 0.0000 'International Tables Vol C Tables 4.2.6.8 and 6.1.1.4'
N N 0.0061 0.0033 'International Tables Vol C Tables 4.2.6.8 and 6.1.1.4'
B B 0.0013 0.0007 'International Tables Vol C Tables 4.2.6.8 and 6.1.1.4'
F F 0.0171 0.0103 'International Tables Vol C Tables 4.2.6.8 and 6.1.1.4'

loop_
_geom_angle_atom_site_label_1
_geom_angle_atom_site_label_2
_geom_angle_atom_site_label_3
_geom_angle
_geom_angle_site_symmetry_3
N3 N5 C1 112.7(3) .
N3 N5 C5 117.8(2) .
C1 N5 C5 129.5(3) .
N3 N1 C3 112.6(3) .
N3 N1 C29 117.6(3) .
C3 N1 C29 129.8(3) .
N1 N3 N5 104.2(2) .
C10 C5 C6 124.1(3) .
C10 C5 N5 118.0(3) .
C6 C5 N5 117.9(3) .
N5 C1 C3 105.8(3) .
C5 C10 C9 116.6(3) .
C5 C10 C13 122.4(3) .
C9 C10 C13 121.0(3) .
N1 C3 C1 104.7(3) .
N1 C3 C3 122.4(4) 3_565
C1 C3 C3 132.9(4) 3_565
C7 C8 C9 118.2(3) .
C7 C8 C12 121.4(3) .
C9 C8 C12 120.3(3) .
C8 C7 C6 122.1(3) .
C10 C9 C8 122.4(3) .
C7 C6 C5 116.5(3) .
C7 C6 C11 121.1(3) .
C5 C6 C11 122.3(3) .
F1 B1 F3 110.7(3) .
F1 B1 F4 109.2(3) .
F3 B1 F4 109.7(3) .
F1 B1 F2 109.0(3) .
F3 B1 F2 109.7(3) .
F4 B1 F2 108.5(3) .

loop_
_geom_bond_atom_site_label_1
_geom_bond_atom_site_label_2
_geom_bond_distance
_geom_bond_site_symmetry_2
F2 B1 1.408(4) .
F1 B1 1.380(4) .
F3 B1 1.384(4) .
F4 B1 1.388(4) .
N5 N3 1.324(4) .
N5 C1 1.340(4) .
N5 C5 1.454(4) .
N1 N3 1.313(4) .
N1 C3 1.362(4) .
N1 C29 1.459(4) .
C5 C10 1.380(5) .
C5 C6 1.392(5) .
C1 C3 1.369(5) .
C11 C6 1.497(5) .
C10 C9 1.382(4) .
C10 C13 1.500(5) .
C3 C3 1.452(6) 3_565
C8 C7 1.385(5) .
C8 C9 1.390(5) .
C8 C12 1.503(5) .
C7 C6 1.386(5) .
